data_1514657
loop_
_publ_author_name
'Ekkert, Olga'
'Miera, Greco Gonz\'alez'
'Wiegand, Thomas'
'Eckert, Hellmut'
'Schirmer, Birgitta'
'Petersen, Jeffrey L.'
'Daniliuc, Constantin G.'
'Fr\"ohlich, Roland'
'Grimme, Stefan'
'Kehr, Gerald'
'Erker, Gerhard'

_publ_section_title
;
 Remarkable coordination behavior of alkyl isocyanides toward unsaturated
 vicinal frustrated P/B Lewis pairs
;
_journal_issue 6
_journal_name_full 'Chemical Science'
_journal_page_first 2657
_journal_paper_doi 10.1039/c3sc00082f
_journal_volume 4
_journal_year 2013
_chemical_formula_sum 'C44 H26 B F15 N P'
_chemical_formula_weight 895.44
_chemical_name_systematic
;
?
;
_space_group_IT_number 14
_symmetry_cell_setting monoclinic
_symmetry_space_group_name_Hall '-P 2ybc'
_symmetry_space_group_name_H-M 'P 1 21/c 1'
_atom_sites_solution_hydrogens geom
_atom_sites_solution_primary direct
_atom_sites_solution_secondary difmap
_audit_creation_method SHELXL-97
_cell_angle_alpha 90.00
_cell_angle_beta 101.896(7)
_cell_angle_gamma 90.00
_cell_formula_units_Z 4
_cell_length_a 13.8351(8)
_cell_length_b 11.5678(8)
_cell_length_c 30.569(3)
_cell_measurement_reflns_used 7613
_cell_measurement_temperature 223(2)
_cell_measurement_theta_max 68.25
_cell_measurement_theta_min 0.88
_cell_volume 4787.2(6)
_computing_cell_refinement 'Collect (Nonius B.V., 1998)'
_computing_data_collection 'Collect (Nonius B.V., 1998)'
_computing_data_reduction 'Denzo-SMN (Otwinowski & Minor, 1997)'
_computing_molecular_graphics 'XP (BrukerAXS, 2000)'
_computing_publication_material 'SHELXL-97 (Sheldrick, 1997)'
_computing_structure_refinement 'SHELXL-97 (Sheldrick, 1997)'
_computing_structure_solution 'SHELXS-97 (Sheldrick, 1990)'
_diffrn_ambient_temperature 223(2)
_diffrn_measured_fraction_theta_full 0.951
_diffrn_measured_fraction_theta_max 0.951
_diffrn_measurement_device_type 'Nonius KappaCCD APEXII'
_diffrn_measurement_method '\w and \f scans'
_diffrn_radiation_monochromator graphite
_diffrn_radiation_source 'fine-focus sealed tube'
_diffrn_radiation_type CuK\a
_diffrn_radiation_wavelength 1.54178
_diffrn_reflns_av_R_equivalents 0.059
_diffrn_reflns_av_sigmaI/netI 0.0381
_diffrn_reflns_limit_h_max 16
_diffrn_reflns_limit_h_min 0
_diffrn_reflns_limit_k_max 13
_diffrn_reflns_limit_k_min 0
_diffrn_reflns_limit_l_max 35
_diffrn_reflns_limit_l_min -36
_diffrn_reflns_number 33705
_diffrn_reflns_theta_full 67.11
_diffrn_reflns_theta_max 67.11
_diffrn_reflns_theta_min 3.26
_exptl_absorpt_coefficient_mu 1.298
_exptl_absorpt_correction_T_max 0.9146
_exptl_absorpt_correction_T_min 0.6968
_exptl_absorpt_correction_type multi-scan
_exptl_absorpt_process_details 'Denzo (Otwinowski, Borek, Majewski & Minor, 2003)'
_exptl_crystal_colour colourless
_exptl_crystal_density_diffrn 1.242
_exptl_crystal_density_method 'not measured'
_exptl_crystal_description plate
_exptl_crystal_F_000 1808
_exptl_crystal_size_max 0.30
_exptl_crystal_size_mid 0.17
_exptl_crystal_size_min 0.07
_refine_diff_density_max 0.734
_refine_diff_density_min -0.377
_refine_diff_density_rms 0.075
_refine_ls_extinction_coef 0.0025(3)
_refine_ls_extinction_expression Fc^*^=kFc[1+0.001xFc^2^\l^3^/sin(2\q)]^-1/4^
_refine_ls_extinction_method SHELXL
_refine_ls_goodness_of_fit_ref 1.077
_refine_ls_hydrogen_treatment constr
_refine_ls_matrix_type full
_refine_ls_number_parameters 564
_refine_ls_number_reflns 8139
_refine_ls_number_restraints 60
_refine_ls_restrained_S_all 1.298
_refine_ls_R_factor_all 0.0858
_refine_ls_R_factor_gt 0.0702
_refine_ls_shift/su_max 0.000
_refine_ls_shift/su_mean 0.000
_refine_ls_structure_factor_coef Fsqd
_refine_ls_weighting_details 'calc w=1/[\s^2^(Fo^2^)+(0.1181P)^2^+2.4834P] where P=(Fo^2^+2Fc^2^)/3'
_refine_ls_weighting_scheme calc
_refine_ls_wR_factor_gt 0.1936
_refine_ls_wR_factor_ref 0.2077
_reflns_number_gt 6278
_reflns_number_total 8139
_reflns_threshold_expression >2sigma(I)
_cod_data_source_file c3sc00082f.txt
_cod_data_source_block erk6523
_cod_original_sg_symbol_H-M P21/c
_cod_database_code 1514657

loop_
_symmetry_equiv_pos_as_xyz
'x, y, z'
'-x, y+1/2, -z+1/2'
'-x, -y, -z'
'x, -y-1/2, z-1/2'

loop_
_atom_site_label
_atom_site_type_symbol
_atom_site_fract_x
_atom_site_fract_y
_atom_site_fract_z
_atom_site_U_iso_or_equiv
_atom_site_adp_type
_atom_site_occupancy
_atom_site_symmetry_multiplicity
_atom_site_calc_flag
_atom_site_refinement_flags
P1 P 0.30919(6) 0.16792(8) 0.22037(3) 0.0429(3) Uani 1 1 d .
C1 C 0.2361(2) 0.2772(3) 0.18358(12) 0.0443(8) Uani 1 1 d .
C2 C 0.2143(3) 0.2542(3) 0.13935(12) 0.0448(8) Uani 1 1 d .
C3 C 0.3607(3) 0.1214(3) 0.12755(12) 0.0489(8) Uani 1 1 d .
N4 N 0.4449(2) 0.1100(3) 0.13586(10) 0.0513(7) Uani 1 1 d .
C5 C 0.5517(3) 0.0877(4) 0.14161(14) 0.0571(10) Uani 1 1 d .
C6 C 0.5961(4) 0.1975(5) 0.1281(2) 0.0837(15) Uani 1 1 d .
H6A H 0.5660 0.2160 0.0974 0.126 Uiso 1 1 calc R
H6B H 0.6667 0.1872 0.1308 0.126 Uiso 1 1 calc R
H6C H 0.5843 0.2601 0.1475 0.126 Uiso 1 1 calc R
C7 C 0.5899(3) 0.0573(5) 0.19026(16) 0.0703(12) Uani 1 1 d .
H7A H 0.5789 0.1218 0.2089 0.105 Uiso 1 1 calc R
H7B H 0.6600 0.0408 0.1952 0.105 Uiso 1 1 calc R
H7C H 0.5552 -0.0102 0.1979 0.105 Uiso 1 1 calc R
C8 C 0.5613(4) -0.0136(5) 0.11098(19) 0.0860(16) Uani 1 1 d .
H8A H 0.5260 -0.0798 0.1193 0.129 Uiso 1 1 calc R
H8B H 0.6305 -0.0332 0.1139 0.129 Uiso 1 1 calc R
H8C H 0.5336 0.0076 0.0803 0.129 Uiso 1 1 calc R
C11 C 0.2048(2) 0.3864(3) 0.20293(11) 0.0423(8) Uani 1 1 d .
C12 C 0.2512(3) 0.4917(3) 0.19938(12) 0.0489(8) Uani 1 1 d .
H12 H 0.3037 0.4957 0.1842 0.059 Uiso 1 1 calc R
C13 C 0.2203(3) 0.5912(3) 0.21822(14) 0.0566(10) Uani 1 1 d .
H13 H 0.2525 0.6616 0.2156 0.068 Uiso 1 1 calc R
C14 C 0.1434(3) 0.5890(4) 0.24065(13) 0.0590(10) Uani 1 1 d .
C15 C 0.0971(3) 0.4849(4) 0.24353(14) 0.0629(11) Uani 1 1 d .
H15 H 0.0440 0.4816 0.2583 0.076 Uiso 1 1 calc R
C16 C 0.1268(3) 0.3850(4) 0.22521(14) 0.0542(9) Uani 1 1 d .
H16 H 0.0938 0.3151 0.2279 0.065 Uiso 1 1 calc R
C17 C 0.1106(5) 0.6971(5) 0.2611(2) 0.0930(17) Uani 1 1 d .
H17A H 0.0932 0.6781 0.2894 0.139 Uiso 1 1 calc R
H17B H 0.0535 0.7295 0.2410 0.139 Uiso 1 1 calc R
H17C H 0.1639 0.7531 0.2660 0.139 Uiso 1 1 calc R
C21 C 0.4227(3) 0.2486(3) 0.24331(12) 0.0447(8) Uani 1 1 d .
C22 C 0.4630(3) 0.3282(3) 0.21741(13) 0.0492(8) Uani 1 1 d .
H22 H 0.4281 0.3470 0.1885 0.059 Uiso 1 1 calc R
C23 C 0.5536(3) 0.3795(3) 0.23402(15) 0.0566(10) Uani 1 1 d .
H23 H 0.5795 0.4331 0.2164 0.068 Uiso 1 1 calc R
C24 C 0.6064(3) 0.3525(4) 0.27619(16) 0.0623(11) Uani 1 1 d .
H24 H 0.6673 0.3886 0.2875 0.075 Uiso 1 1 calc R
C25 C 0.5687(3) 0.2715(4) 0.30179(15) 0.0593(10) Uani 1 1 d .
H25 H 0.6047 0.2514 0.3303 0.071 Uiso 1 1 calc R
C26 C 0.4784(3) 0.2206(3) 0.28533(12) 0.0493(8) Uani 1 1 d .
H26 H 0.4539 0.1657 0.3029 0.059 Uiso 1 1 calc R
C31 C 0.2527(3) 0.1591(3) 0.26914(12) 0.0463(8) Uani 1 1 d .
C32 C 0.2584(3) 0.2460(4) 0.30139(13) 0.0556(9) Uani 1 1 d .
H32 H 0.2929 0.3146 0.2984 0.067 Uiso 1 1 calc R
C33 C 0.2136(4) 0.2322(5) 0.33770(15) 0.0715(12) Uani 1 1 d .
H33 H 0.2181 0.2910 0.3592 0.086 Uiso 1 1 calc R
C34 C 0.1628(4) 0.1325(6) 0.34220(17) 0.0813(15) Uani 1 1 d .
H34 H 0.1323 0.1233 0.3668 0.098 Uiso 1 1 calc R
C35 C 0.1562(4) 0.0455(5) 0.31073(18) 0.0798(14) Uani 1 1 d .
H35 H 0.1217 -0.0228 0.3141 0.096 Uiso 1 1 calc R
C36 C 0.2004(3) 0.0588(4) 0.27423(15) 0.0607(10) Uani 1 1 d .
H36 H 0.1951 -0.0004 0.2528 0.073 Uiso 1 1 calc R
B1 B 0.2427(3) 0.1370(4) 0.11396(13) 0.0452(9) Uani 1 1 d .
C41 C 0.2109(3) 0.1475(3) 0.05893(12) 0.0469(8) Uani 1 1 d .
F42 F 0.37115(18) 0.1685(3) 0.04356(8) 0.0823(8) Uani 1 1 d .
C42 C 0.2719(3) 0.1600(4) 0.02901(13) 0.0583(10) Uani 1 1 d .
F43 F 0.3038(2) 0.1769(4) -0.04408(9) 0.1054(12) Uani 1 1 d .
C43 C 0.2390(4) 0.1661(5) -0.01682(14) 0.0717(12) Uani 1 1 d .
F44 F 0.1063(2) 0.1647(3) -0.07890(8) 0.0990(10) Uani 1 1 d .
C44 C 0.1403(4) 0.1592(4) -0.03437(13) 0.0678(12) Uani 1 1 d .
F45 F -0.02226(18) 0.1358(2) -0.02361(8) 0.0728(7) Uani 1 1 d .
C45 C 0.0748(3) 0.1449(4) -0.00659(13) 0.0569(10) Uani 1 1 d .
F46 F 0.04330(16) 0.1289(2) 0.06453(7) 0.0598(6) Uani 1 1 d .
C46 C 0.1106(3) 0.1408(3) 0.03878(12) 0.0482(8) Uani 1 1 d .
C51 C 0.1963(3) 0.0141(3) 0.12722(10) 0.0430(8) Uani 1 1 d .
F52 F 0.30846(17) -0.0872(2) 0.09240(8) 0.0626(6) Uani 1 1 d .
C52 C 0.2312(3) -0.0890(3) 0.11276(12) 0.0477(8) Uani 1 1 d .
F53 F 0.2282(2) -0.2915(2) 0.10259(10) 0.0782(8) Uani 1 1 d .
C53 C 0.1899(3) -0.1961(3) 0.11736(13) 0.0535(9) Uani 1 1 d .
F54 F 0.0658(2) -0.3065(2) 0.13953(9) 0.0734(7) Uani 1 1 d .
C54 C 0.1098(3) -0.2040(3) 0.13645(13) 0.0545(9) Uani 1 1 d .
F55 F -0.00625(19) -0.1120(2) 0.17080(9) 0.0716(7) Uani 1 1 d .
C55 C 0.0728(3) -0.1062(4) 0.15216(13) 0.0537(9) Uani 1 1 d .
F56 F 0.07394(17) 0.0920(2) 0.16282(8) 0.0627(6) Uani 1 1 d .
C56 C 0.1159(3) 0.0004(3) 0.14735(12) 0.0489(8) Uani 1 1 d .
C61 C 0.1610(3) 0.3466(3) 0.10964(13) 0.0595(11) Uani 1 1 d .
C62 C 0.0658(4) 0.3765(4) 0.10578(17) 0.0721(13) Uani 1 1 d U
C63 C 0.0203(5) 0.4661(6) 0.0771(2) 0.0988(19) Uani 1 1 d U
C64 C 0.0794(6) 0.5220(5) 0.0523(2) 0.0974(18) Uani 1 1 d U
C65 C 0.1722(6) 0.4949(5) 0.05368(18) 0.0926(16) Uani 1 1 d U
C66 C 0.2167(5) 0.4098(4) 0.08228(14) 0.0708(12) Uani 1 1 d U
F62 F 0.0095(2) 0.3200(3) 0.13010(11) 0.0911(10) Uani 1 1 d U
F63 F -0.0756(3) 0.4884(4) 0.07584(14) 0.1427(17) Uani 1 1 d U
F64 F 0.0316(4) 0.6089(3) 0.02541(13) 0.1553(18) Uani 1 1 d U
F65 F 0.2238(4) 0.5523(3) 0.02863(12) 0.1371(15) Uani 1 1 d U
F66 F 0.3096(3) 0.3852(3) 0.08457(10) 0.0897(9) Uani 1 1 d U

loop_
_atom_site_aniso_label
_atom_site_aniso_U_11
_atom_site_aniso_U_22
_atom_site_aniso_U_33
_atom_site_aniso_U_23
_atom_site_aniso_U_13
_atom_site_aniso_U_12
P1 0.0455(5) 0.0437(5) 0.0384(5) -0.0010(4) 0.0060(4) -0.0009(4)
C1 0.0413(17) 0.0466(19) 0.0434(19) -0.0018(15) 0.0053(14) -0.0047(15)
C2 0.0445(18) 0.0435(19) 0.0436(19) -0.0013(15) 0.0026(15) -0.0012(15)
C3 0.056(2) 0.051(2) 0.0390(18) -0.0018(15) 0.0084(16) -0.0013(17)
N4 0.0477(18) 0.0589(19) 0.0479(17) -0.0012(14) 0.0115(14) 0.0007(14)
C5 0.0437(19) 0.068(3) 0.061(2) -0.0070(19) 0.0142(17) 0.0001(17)
C6 0.071(3) 0.091(4) 0.099(4) 0.006(3) 0.040(3) -0.009(3)
C7 0.053(2) 0.082(3) 0.071(3) -0.004(2) 0.001(2) 0.010(2)
C8 0.070(3) 0.102(4) 0.087(3) -0.028(3) 0.017(3) 0.016(3)
C11 0.0437(18) 0.0445(19) 0.0371(17) -0.0006(14) 0.0043(14) 0.0000(14)
C12 0.0464(19) 0.049(2) 0.051(2) -0.0023(16) 0.0085(15) 0.0020(16)
C13 0.058(2) 0.045(2) 0.064(2) -0.0031(17) 0.0043(19) 0.0034(17)
C14 0.068(2) 0.059(2) 0.049(2) -0.0044(18) 0.0092(18) 0.016(2)
C15 0.064(2) 0.071(3) 0.058(2) 0.010(2) 0.0233(19) 0.019(2)
C16 0.052(2) 0.053(2) 0.059(2) 0.0053(18) 0.0153(18) 0.0017(17)
C17 0.115(4) 0.075(3) 0.093(4) -0.013(3) 0.031(3) 0.036(3)
C21 0.0472(18) 0.0429(19) 0.0446(18) -0.0019(15) 0.0106(15) 0.0053(15)
C22 0.0476(19) 0.049(2) 0.051(2) -0.0013(16) 0.0109(16) 0.0034(16)
C23 0.051(2) 0.049(2) 0.070(3) -0.0003(18) 0.0156(19) -0.0040(17)
C24 0.048(2) 0.057(2) 0.079(3) -0.009(2) 0.005(2) -0.0010(18)
C25 0.050(2) 0.063(3) 0.060(2) -0.0042(19) 0.0000(18) -0.0001(18)
C26 0.0484(19) 0.051(2) 0.047(2) 0.0013(16) 0.0052(16) -0.0001(16)
C31 0.0431(18) 0.053(2) 0.0405(18) 0.0065(15) 0.0046(14) 0.0026(15)
C32 0.057(2) 0.062(2) 0.049(2) 0.0013(18) 0.0133(17) 0.0024(18)
C33 0.074(3) 0.094(3) 0.051(2) -0.003(2) 0.025(2) 0.009(3)
C34 0.072(3) 0.117(4) 0.063(3) 0.016(3) 0.032(2) 0.000(3)
C35 0.067(3) 0.097(4) 0.078(3) 0.026(3) 0.020(2) -0.016(3)
C36 0.054(2) 0.064(3) 0.060(2) 0.008(2) 0.0047(18) -0.0064(19)
B1 0.051(2) 0.047(2) 0.036(2) -0.0029(16) 0.0049(17) -0.0038(17)
C41 0.0507(19) 0.047(2) 0.0412(19) 0.0009(15) 0.0061(15) -0.0017(15)
F42 0.0588(14) 0.134(3) 0.0552(14) 0.0131(15) 0.0141(11) -0.0117(15)
C42 0.057(2) 0.071(3) 0.045(2) 0.0037(18) 0.0063(17) -0.0063(19)
F43 0.091(2) 0.178(4) 0.0529(15) 0.0170(18) 0.0270(14) -0.020(2)
C43 0.079(3) 0.095(3) 0.044(2) 0.007(2) 0.019(2) -0.007(3)
F44 0.102(2) 0.153(3) 0.0366(13) 0.0142(15) 0.0002(13) -0.015(2)
C44 0.082(3) 0.084(3) 0.0318(19) 0.0080(19) -0.0007(19) -0.007(2)
F45 0.0647(15) 0.0886(18) 0.0550(14) 0.0034(12) -0.0112(11) -0.0031(13)
C45 0.060(2) 0.055(2) 0.049(2) 0.0054(17) -0.0044(18) -0.0016(18)
F46 0.0501(12) 0.0799(15) 0.0482(12) 0.0019(11) 0.0077(9) 0.0059(11)
C46 0.055(2) 0.048(2) 0.0404(19) -0.0009(15) 0.0065(16) 0.0023(16)
C51 0.0487(18) 0.0459(19) 0.0315(16) -0.0035(14) 0.0012(14) 0.0015(15)
F52 0.0602(13) 0.0603(14) 0.0712(15) -0.0160(11) 0.0230(11) 0.0002(10)
C52 0.0481(19) 0.052(2) 0.0414(18) -0.0052(15) 0.0063(15) -0.0010(16)
F53 0.0796(17) 0.0509(14) 0.102(2) -0.0232(13) 0.0138(14) 0.0017(12)
C53 0.060(2) 0.042(2) 0.054(2) -0.0108(16) 0.0016(18) -0.0002(17)
F54 0.0800(16) 0.0561(14) 0.0796(17) 0.0003(12) 0.0056(13) -0.0210(12)
C54 0.061(2) 0.048(2) 0.048(2) 0.0003(17) -0.0025(18) -0.0081(17)
F55 0.0678(15) 0.0842(17) 0.0691(15) -0.0087(13) 0.0286(12) -0.0219(13)
C55 0.053(2) 0.063(2) 0.044(2) -0.0030(17) 0.0072(16) -0.0091(18)
F56 0.0607(13) 0.0606(14) 0.0716(15) -0.0151(11) 0.0251(11) -0.0030(10)
C56 0.053(2) 0.050(2) 0.0428(19) -0.0073(15) 0.0071(16) 0.0003(16)
C61 0.082(3) 0.044(2) 0.043(2) -0.0035(16) -0.0095(19) 0.0071(19)
C62 0.076(3) 0.069(3) 0.062(2) -0.011(2) -0.007(2) 0.018(2)
C63 0.101(3) 0.087(3) 0.089(3) -0.042(3) -0.026(3) 0.039(3)
C64 0.136(4) 0.067(3) 0.075(3) -0.016(2) -0.014(3) 0.018(3)
C65 0.141(4) 0.067(3) 0.063(3) 0.001(2) 0.004(3) -0.011(3)
C66 0.109(3) 0.048(2) 0.048(2) 0.0012(18) -0.001(2) 0.002(2)
F62 0.0623(15) 0.109(2) 0.091(2) -0.0325(17) -0.0092(14) 0.0282(15)
F63 0.140(3) 0.139(3) 0.119(3) -0.045(2) -0.045(2) 0.087(2)
F64 0.259(4) 0.075(2) 0.093(2) 0.0005(17) -0.054(3) 0.059(2)
F65 0.254(4) 0.077(2) 0.0739(19) 0.0178(16) 0.019(2) -0.024(2)
F66 0.114(2) 0.0813(18) 0.0759(18) 0.0054(14) 0.0238(16) -0.0287(17)

loop_
_atom_type_symbol
_atom_type_description
_atom_type_scat_dispersion_real
_atom_type_scat_dispersion_imag
_atom_type_scat_source
C C 0.0181 0.0091 'International Tables Vol C Tables 4.2.6.8 and 6.1.1.4'
H H 0.0000 0.0000 'International Tables Vol C Tables 4.2.6.8 and 6.1.1.4'
B B 0.0090 0.0039 'International Tables Vol C Tables 4.2.6.8 and 6.1.1.4'
N N 0.0311 0.0180 'International Tables Vol C Tables 4.2.6.8 and 6.1.1.4'
F F 0.0727 0.0534 'International Tables Vol C Tables 4.2.6.8 and 6.1.1.4'
P P 0.2955 0.4335 'International Tables Vol C Tables 4.2.6.8 and 6.1.1.4'

loop_
_geom_angle_atom_site_label_1
_geom_angle_atom_site_label_2
_geom_angle_atom_site_label_3
_geom_angle
C31 P1 C21 101.12(16)
C31 P1 C1 105.25(16)
C21 P1 C1 101.66(16)
C2 C1 C11 122.6(3)
C2 C1 P1 117.1(3)
C11 C1 P1 120.2(2)
C1 C2 C61 116.6(3)
C1 C2 B1 127.4(3)
C61 C2 B1 115.9(3)
N4 C3 B1 177.9(4)
C3 N4 C5 173.3(4)
N4 C5 C6 106.0(4)
N4 C5 C7 107.2(3)
C6 C5 C7 112.7(4)
N4 C5 C8 105.9(3)
C6 C5 C8 112.9(4)
C7 C5 C8 111.6(4)
C5 C6 H6A 109.5
C5 C6 H6B 109.5
H6A C6 H6B 109.5
C5 C6 H6C 109.5
H6A C6 H6C 109.5
H6B C6 H6C 109.5
C5 C7 H7A 109.5
C5 C7 H7B 109.5
H7A C7 H7B 109.5
C5 C7 H7C 109.5
H7A C7 H7C 109.5
H7B C7 H7C 109.5
C5 C8 H8A 109.5
C5 C8 H8B 109.5
H8A C8 H8B 109.5
C5 C8 H8C 109.5
H8A C8 H8C 109.5
H8B C8 H8C 109.5
C16 C11 C12 117.8(3)
C16 C11 C1 120.1(3)
C12 C11 C1 122.1(3)
C11 C12 C13 120.3(4)
C11 C12 H12 119.9
C13 C12 H12 119.9
C14 C13 C12 121.6(4)
C14 C13 H13 119.2
C12 C13 H13 119.2
C15 C14 C13 117.7(4)
C15 C14 C17 121.0(4)
C13 C14 C17 121.2(5)
C14 C15 C16 121.7(4)
C14 C15 H15 119.2
C16 C15 H15 119.2
C15 C16 C11 120.9(4)
C15 C16 H16 119.6
C11 C16 H16 119.6
C14 C17 H17A 109.5
C14 C17 H17B 109.5
H17A C17 H17B 109.5
C14 C17 H17C 109.5
H17A C17 H17C 109.5
H17B C17 H17C 109.5
C26 C21 C22 117.6(3)
C26 C21 P1 120.1(3)
C22 C21 P1 121.7(3)
C23 C22 C21 120.6(4)
C23 C22 H22 119.7
C21 C22 H22 119.7
C24 C23 C22 120.7(4)
C24 C23 H23 119.7
C22 C23 H23 119.7
C23 C24 C25 119.4(4)
C23 C24 H24 120.3
C25 C24 H24 120.3
C26 C25 C24 120.0(4)
C26 C25 H25 120.0
C24 C25 H25 120.0
C25 C26 C21 121.7(4)
C25 C26 H26 119.2
C21 C26 H26 119.2
C36 C31 C32 118.4(4)
C36 C31 P1 117.2(3)
C32 C31 P1 124.4(3)
C33 C32 C31 120.7(4)
C33 C32 H32 119.6
C31 C32 H32 119.6
C34 C33 C32 120.0(5)
C34 C33 H33 120.0
C32 C33 H33 120.0
C33 C34 C35 120.2(4)
C33 C34 H34 119.9
C35 C34 H34 119.9
C34 C35 C36 120.2(5)
C34 C35 H35 119.9
C36 C35 H35 119.9
C35 C36 C31 120.5(5)
C35 C36 H36 119.8
C31 C36 H36 119.8
C3 B1 C51 105.5(3)
C3 B1 C2 107.3(3)
C51 B1 C2 116.8(3)
C3 B1 C41 108.3(3)
C51 B1 C41 106.2(3)
C2 B1 C41 112.3(3)
C42 C41 C46 113.7(3)
C42 C41 B1 127.9(3)
C46 C41 B1 118.3(3)
F42 C42 C41 120.5(3)
F42 C42 C43 115.3(4)
C41 C42 C43 124.1(4)
F43 C43 C44 120.1(4)
F43 C43 C42 120.6(4)
C44 C43 C42 119.3(4)
F44 C44 C43 120.6(4)
F44 C44 C45 119.5(4)
C43 C44 C45 120.0(4)
F45 C45 C46 120.9(4)
F45 C45 C44 120.4(4)
C46 C45 C44 118.8(4)
F46 C46 C45 116.5(3)
F46 C46 C41 119.4(3)
C45 C46 C41 124.1(4)
C56 C51 C52 113.9(3)
C56 C51 B1 126.7(3)
C52 C51 B1 118.9(3)
F52 C52 C53 116.5(3)
F52 C52 C51 119.6(3)
C53 C52 C51 123.9(4)
F53 C53 C54 120.2(4)
F53 C53 C52 120.2(4)
C54 C53 C52 119.7(4)
F54 C54 C53 120.7(4)
F54 C54 C55 119.8(4)
C53 C54 C55 119.5(4)
F55 C55 C54 120.5(4)
F55 C55 C56 119.8(4)
C54 C55 C56 119.7(4)
F56 C56 C51 120.8(3)
F56 C56 C55 115.9(3)
C51 C56 C55 123.3(3)
C62 C61 C66 116.7(4)
C62 C61 C2 126.1(4)
C66 C61 C2 117.3(4)
C61 C62 F62 119.6(4)
C61 C62 C63 123.0(6)
F62 C62 C63 117.4(5)
F63 C63 C64 125.8(6)
F63 C63 C62 117.9(8)
C64 C63 C62 116.3(6)
C65 C64 F64 122.6(8)
C65 C64 C63 123.7(6)
F64 C64 C63 113.7(7)
C64 C65 F65 120.1(6)
C64 C65 C66 119.8(6)
F65 C65 C66 120.1(7)
F66 C66 C65 119.8(5)
F66 C66 C61 119.7(4)
C65 C66 C61 120.5(6)

loop_
_geom_bond_atom_site_label_1
_geom_bond_atom_site_label_2
_geom_bond_distance
P1 C31 1.823(4)
P1 C21 1.837(4)
P1 C1 1.848(4)
C1 C2 1.350(5)
C1 C11 1.497(5)
C2 C61 1.495(5)
C2 B1 1.650(5)
C3 N4 1.147(5)
C3 B1 1.610(6)
N4 C5 1.474(5)
C5 C6 1.505(7)
C5 C7 1.513(6)
C5 C8 1.524(7)
C6 H6A 0.9700
C6 H6B 0.9700
C6 H6C 0.9700
C7 H7A 0.9700
C7 H7B 0.9700
C7 H7C 0.9700
C8 H8A 0.9700
C8 H8B 0.9700
C8 H8C 0.9700
C11 C16 1.390(5)
C11 C12 1.391(5)
C12 C13 1.394(5)
C12 H12 0.9400
C13 C14 1.379(6)
C13 H13 0.9400
C14 C15 1.374(6)
C14 C17 1.509(6)
C15 C16 1.383(6)
C15 H15 0.9400
C16 H16 0.9400
C17 H17A 0.9700
C17 H17B 0.9700
C17 H17C 0.9700
C21 C26 1.393(5)
C21 C22 1.403(5)
C22 C23 1.386(6)
C22 H22 0.9400
C23 C24 1.380(6)
C23 H23 0.9400
C24 C25 1.390(7)
C24 H24 0.9400
C25 C26 1.378(6)
C25 H25 0.9400
C26 H26 0.9400
C31 C36 1.393(6)
C31 C32 1.399(6)
C32 C33 1.387(6)
C32 H32 0.9400
C33 C34 1.372(8)
C33 H33 0.9400
C34 C35 1.382(8)
C34 H34 0.9400
C35 C36 1.387(7)
C35 H35 0.9400
C36 H36 0.9400
B1 C51 1.644(5)
B1 C41 1.653(5)
C41 C42 1.374(6)
C41 C46 1.400(5)
F42 C42 1.357(5)
C42 C43 1.383(6)
F43 C43 1.349(5)
C43 C44 1.363(7)
F44 C44 1.347(5)
C44 C45 1.374(7)
F45 C45 1.340(5)
C45 C46 1.374(5)
F46 C46 1.344(4)
C51 C56 1.386(5)
C51 C52 1.392(5)
F52 C52 1.344(4)
C52 C53 1.383(5)
F53 C53 1.342(4)
C53 C54 1.358(6)
F54 C54 1.345(5)
C54 C55 1.369(6)
F55 C55 1.335(5)
C55 C56 1.391(6)
F56 C56 1.341(4)
C61 C62 1.343(7)
C61 C66 1.446(7)
C62 F62 1.352(7)
C62 C63 1.418(8)
C63 F63 1.344(8)
C63 C64 1.385(10)
C64 C65 1.314(10)
C64 F64 1.379(7)
C65 F65 1.328(8)
C65 C66 1.375(8)
C66 F66 1.304(6)

loop_
_geom_torsion_atom_site_label_1
_geom_torsion_atom_site_label_2
_geom_torsion_atom_site_label_3
_geom_torsion_atom_site_label_4
_geom_torsion
C31 P1 C1 C2 -138.5(3)
C21 P1 C1 C2 116.4(3)
C31 P1 C1 C11 42.3(3)
C21 P1 C1 C11 -62.8(3)
C11 C1 C2 C61 3.1(5)
P1 C1 C2 C61 -176.0(3)
C11 C1 C2 B1 -179.0(3)
P1 C1 C2 B1 1.9(5)
B1 C3 N4 C5 -25(13)
C3 N4 C5 C6 101(3)
C3 N4 C5 C7 -139(3)
C3 N4 C5 C8 -19(4)
C2 C1 C11 C16 104.5(4)
P1 C1 C11 C16 -76.4(4)
C2 C1 C11 C12 -75.3(5)
P1 C1 C11 C12 103.8(4)
C16 C11 C12 C13 0.7(5)
C1 C11 C12 C13 -179.5(3)
C11 C12 C13 C14 -0.1(6)
C12 C13 C14 C15 -0.6(6)
C12 C13 C14 C17 179.8(4)
C13 C14 C15 C16 0.8(6)
C17 C14 C15 C16 -179.6(4)
C14 C15 C16 C11 -0.3(6)
C12 C11 C16 C15 -0.5(6)
C1 C11 C16 C15 179.6(4)
C31 P1 C21 C26 43.6(3)
C1 P1 C21 C26 152.0(3)
C31 P1 C21 C22 -145.1(3)
C1 P1 C21 C22 -36.7(3)
C26 C21 C22 C23 -2.1(5)
P1 C21 C22 C23 -173.6(3)
C21 C22 C23 C24 0.5(6)
C22 C23 C24 C25 1.2(6)
C23 C24 C25 C26 -1.3(6)
C24 C25 C26 C21 -0.3(6)
C22 C21 C26 C25 2.0(5)
P1 C21 C26 C25 173.6(3)
C21 P1 C31 C36 -145.0(3)
C1 P1 C31 C36 109.5(3)
C21 P1 C31 C32 35.1(3)
C1 P1 C31 C32 -70.4(3)
C36 C31 C32 C33 0.5(6)
P1 C31 C32 C33 -179.7(3)
C31 C32 C33 C34 -0.3(7)
C32 C33 C34 C35 0.2(8)
C33 C34 C35 C36 -0.5(8)
C34 C35 C36 C31 0.7(7)
C32 C31 C36 C35 -0.7(6)
P1 C31 C36 C35 179.4(3)
N4 C3 B1 C51 105(11)
N4 C3 B1 C2 -130(11)
N4 C3 B1 C41 -9(11)
C1 C2 B1 C3 -56.1(5)
C61 C2 B1 C3 121.8(4)
C1 C2 B1 C51 62.0(5)
C61 C2 B1 C51 -120.1(4)
C1 C2 B1 C41 -174.9(3)
C61 C2 B1 C41 3.0(5)
C3 B1 C41 C42 -9.7(5)
C51 B1 C41 C42 -122.6(4)
C2 B1 C41 C42 108.5(4)
C3 B1 C41 C46 168.7(3)
C51 B1 C41 C46 55.9(4)
C2 B1 C41 C46 -73.0(4)
C46 C41 C42 F42 179.6(4)
B1 C41 C42 F42 -1.9(6)
C46 C41 C42 C43 0.2(6)
B1 C41 C42 C43 178.8(4)
F42 C42 C43 F43 1.5(7)
C41 C42 C43 F43 -179.1(4)
F42 C42 C43 C44 -179.6(4)
C41 C42 C43 C44 -0.2(8)
F43 C43 C44 F44 -1.0(8)
C42 C43 C44 F44 -179.9(5)
F43 C43 C44 C45 178.2(5)
C42 C43 C44 C45 -0.7(8)
F44 C44 C45 F45 0.5(7)
C43 C44 C45 F45 -178.7(4)
F44 C44 C45 C46 -179.3(4)
C43 C44 C45 C46 1.5(7)
F45 C45 C46 F46 -0.9(5)
C44 C45 C46 F46 178.8(4)
F45 C45 C46 C41 178.7(4)
C44 C45 C46 C41 -1.5(6)
C42 C41 C46 F46 -179.8(3)
B1 C41 C46 F46 1.6(5)
C42 C41 C46 C45 0.6(6)
B1 C41 C46 C45 -178.0(4)
C3 B1 C51 C56 138.3(3)
C2 B1 C51 C56 19.2(5)
C41 B1 C51 C56 -106.9(4)
C3 B1 C51 C52 -50.0(4)
C2 B1 C51 C52 -169.1(3)
C41 B1 C51 C52 64.8(4)
C56 C51 C52 F52 179.5(3)
B1 C51 C52 F52 6.8(5)
C56 C51 C52 C53 0.6(5)
B1 C51 C52 C53 -172.1(3)
F52 C52 C53 F53 1.2(5)
C51 C52 C53 F53 -179.8(3)
F52 C52 C53 C54 -178.1(3)
C51 C52 C53 C54 0.9(6)
F53 C53 C54 F54 -2.2(6)
C52 C53 C54 F54 177.1(3)
F53 C53 C54 C55 178.7(3)
C52 C53 C54 C55 -2.0(6)
F54 C54 C55 F55 0.5(6)
C53 C54 C55 F55 179.6(3)
F54 C54 C55 C56 -177.5(3)
C53 C54 C55 C56 1.7(6)
C52 C51 C56 F56 -179.7(3)
B1 C51 C56 F56 -7.7(5)
C52 C51 C56 C55 -0.9(5)
B1 C51 C56 C55 171.1(3)
F55 C55 C56 F56 0.8(5)
C54 C55 C56 F56 178.7(3)
F55 C55 C56 C51 -178.1(3)
C54 C55 C56 C51 -0.2(6)
C1 C2 C61 C62 -72.8(5)
B1 C2 C61 C62 109.1(5)
C1 C2 C61 C66 107.5(4)
B1 C2 C61 C66 -70.7(4)
C66 C61 C62 F62 179.3(4)
C2 C61 C62 F62 -0.4(7)
C66 C61 C62 C63 -0.8(6)
C2 C61 C62 C63 179.4(4)
C61 C62 C63 F63 179.8(4)
F62 C62 C63 F63 -0.3(6)
C61 C62 C63 C64 0.7(7)
F62 C62 C63 C64 -179.4(4)
F63 C63 C64 C65 -178.0(5)
C62 C63 C64 C65 1.1(8)
F63 C63 C64 F64 1.6(8)
C62 C63 C64 F64 -179.3(4)
F64 C64 C65 F65 0.1(8)
C63 C64 C65 F65 179.6(5)
F64 C64 C65 C66 177.9(4)
C63 C64 C65 C66 -2.6(9)
C64 C65 C66 F66 -178.1(5)
F65 C65 C66 F66 -0.3(7)
C64 C65 C66 C61 2.4(8)
F65 C65 C66 C61 -179.9(4)
C62 C61 C66 F66 179.8(4)
C2 C61 C66 F66 -0.5(6)
C62 C61 C66 C65 -0.7(6)
C2 C61 C66 C65 179.1(4)

loop_
_platon_squeeze_void_nr
_platon_squeeze_void_average_x
_platon_squeeze_void_average_y
_platon_squeeze_void_average_z
_platon_squeeze_void_volume
_platon_squeeze_void_count_electrons
_platon_squeeze_void_content
1 0.500 -0.071 0.000 588 128 ' '
2 0.500 0.001 0.500 588 128 ' '
